data_4067669
loop_
_publ_author_name
'Djukic, Jean-Pierre'
'Fetzer, Ludivine'
'Czysz, Andrew'
'Iali, Wissam'
'Sirlin, Claude'
'Pfeffer, Michel'

_publ_section_title
;
 One-Pot Generation of a Tris-cationic Homobimetallic Planar-Chiral
 Ruthenacycle
;
_journal_issue 7
_journal_name_full Organometallics
_journal_page_first 1675
_journal_paper_doi 10.1021/om901066k
_journal_volume 29
_journal_year 2010
_chemical_formula_moiety 'C27 H31 N6 Ru2, 3(F6 P), 2(C2 H3 N)'
_chemical_formula_sum 'C31 H37 F18 N8 P3 Ru2'
_chemical_formula_weight 1158.74
_chemical_name_systematic
;
 ?
;
_space_group_IT_number 2
_symmetry_cell_setting triclinic
_symmetry_space_group_name_Hall '-P 1'
_symmetry_space_group_name_H-M 'P -1'
_atom_sites_solution_hydrogens geom
_atom_sites_solution_primary direct
_atom_sites_solution_secondary difmap
_audit_creation_method SHELXL-97
_cell_angle_alpha 84.529(2)
_cell_angle_beta 78.884(2)
_cell_angle_gamma 84.606(2)
_cell_formula_units_Z 2
_cell_length_a 12.3248(5)
_cell_length_b 13.3224(4)
_cell_length_c 14.0713(6)
_cell_measurement_reflns_used 13590
_cell_measurement_temperature 173(2)
_cell_measurement_theta_max 27.485
_cell_measurement_theta_min 0.998
_cell_volume 2250.00(15)
_computing_cell_refinement 'Denzo (Nonius B.V., 1998)'
_computing_data_collection 'Collect (Nonius B.V., 1998)'
_computing_data_reduction 'Denzo (Nonius B.V., 1998)'
_computing_molecular_graphics 'PLATON 98 (Spek, 1998)'
_computing_publication_material 'SHELXL-97 (Sheldrick, 1997)'
_computing_structure_refinement 'SHELXL-97 (Sheldrick, 1997)'
_computing_structure_solution 'SHELXS-97 (Sheldrick, 1997)'
_diffrn_ambient_temperature 173(2)
_diffrn_measured_fraction_theta_full 0.994
_diffrn_measured_fraction_theta_max 0.994
_diffrn_measurement_device_type KappaCCD
_diffrn_measurement_method 'phi and omega scans'
_diffrn_radiation_monochromator graphite
_diffrn_radiation_source 'fine-focus sealed tube'
_diffrn_radiation_type MoK\a
_diffrn_radiation_wavelength 0.71073
_diffrn_reflns_av_R_equivalents 0.0610
_diffrn_reflns_av_sigmaI/netI 0.0905
_diffrn_reflns_limit_h_max 15
_diffrn_reflns_limit_h_min -15
_diffrn_reflns_limit_k_max 17
_diffrn_reflns_limit_k_min -17
_diffrn_reflns_limit_l_max 17
_diffrn_reflns_limit_l_min -18
_diffrn_reflns_number 23544
_diffrn_reflns_theta_full 27.54
_diffrn_reflns_theta_max 27.54
_diffrn_reflns_theta_min 1.48
_exptl_absorpt_coefficient_mu 0.887
_exptl_absorpt_correction_T_max 0.92035
_exptl_absorpt_correction_T_min 0.79291
_exptl_absorpt_correction_type multi-scan
_exptl_absorpt_process_details 'MULscanABS in PLATON (Spek, 2003)'
_exptl_crystal_colour orange
_exptl_crystal_density_diffrn 1.710
_exptl_crystal_density_method 'not measured'
_exptl_crystal_description plate
_exptl_crystal_F_000 1148
_exptl_crystal_size_max 0.25
_exptl_crystal_size_mid 0.20
_exptl_crystal_size_min 0.10
_platon_squeeze_details
;
 The residual electron density was assigned to one molecule of the
 acetonitrile solvent [49.7/2 = 24.85 e per asymetric unit; one molecule
 of CH3CN would give 22e].
;
_refine_diff_density_max 0.746
_refine_diff_density_min -1.207
_refine_diff_density_rms 0.195
_refine_ls_extinction_method none
_refine_ls_goodness_of_fit_ref 1.025
_refine_ls_hydrogen_treatment constr
_refine_ls_matrix_type full
_refine_ls_number_parameters 567
_refine_ls_number_reflns 10294
_refine_ls_number_restraints 0
_refine_ls_restrained_S_all 1.025
_refine_ls_R_factor_all 0.1107
_refine_ls_R_factor_gt 0.0606
_refine_ls_shift/su_max 0.001
_refine_ls_shift/su_mean 0.000
_refine_ls_structure_factor_coef Fsqd
_refine_ls_weighting_details 'calc w=1/[\s^2^(Fo^2^)+(0.0876P)^2^+0.0000P] where P=(Fo^2^+2Fc^2^)/3'
_refine_ls_weighting_scheme calc
_refine_ls_wR_factor_gt 0.1461
_refine_ls_wR_factor_ref 0.1666
_reflns_number_gt 6482
_reflns_number_total 10294
_reflns_threshold_expression I>2sigma(I)
_cod_data_source_file om901066k_si_002.cif
_cod_data_source_block 3a_3PF6
_cod_depositor_comments
;
The following automatic conversions were performed:

'_symmetry_cell_setting' value 'Triclinic' changed to 'triclinic'
according to /home/saulius/struct/CIF-dictionaries/cif_core.dic
dictionary named 'cif_core.dic' version 2.4.1 from 2010-06-29.

Automatic conversion script
Id: cif_fix_values 1715 2011-07-08 13:25:40Z adriana 
;
_cod_database_code 4067669

loop_
_symmetry_equiv_pos_as_xyz
'x, y, z'
'-x, -y, -z'

loop_
_atom_site_label
_atom_site_type_symbol
_atom_site_fract_x
_atom_site_fract_y
_atom_site_fract_z
_atom_site_U_iso_or_equiv
_atom_site_adp_type
_atom_site_occupancy
_atom_site_symmetry_multiplicity
_atom_site_calc_flag
_atom_site_refinement_flags
C2 C 0.6447(4) 0.1476(3) 0.3245(4) 0.0362(12) Uani 1 1 d .
C3 C 0.6490(4) 0.2426(3) 0.3702(4) 0.0346(11) Uani 1 1 d .
C4 C 0.7066(4) 0.3195(3) 0.3084(3) 0.0309(11) Uani 1 1 d .
C5 C 0.7246(4) 0.4058(3) 0.3549(4) 0.0359(12) Uani 1 1 d .
H5 H 0.7790 0.4492 0.3217 0.043 Uiso 1 1 calc R
C6 C 0.6651(4) 0.4303(4) 0.4488(4) 0.0390(12) Uani 1 1 d .
C7 C 0.6117(5) 0.3485(4) 0.5073(4) 0.0464(14) Uani 1 1 d .
H7 H 0.5836 0.3558 0.5743 0.056 Uiso 1 1 calc R
C8 C 0.5999(4) 0.2572(4) 0.4678(4) 0.0440(14) Uani 1 1 d .
H8 H 0.5591 0.2060 0.5066 0.053 Uiso 1 1 calc R
C9 C 0.6055(5) 0.0593(4) 0.3727(4) 0.0479(14) Uani 1 1 d .
H9 H 0.5772 0.0557 0.4405 0.057 Uiso 1 1 calc R
C10 C 0.6081(5) -0.0240(4) 0.3203(4) 0.0491(15) Uani 1 1 d .
H10 H 0.5810 -0.0854 0.3517 0.059 Uiso 1 1 calc R
C11 C 0.6501(5) -0.0168(4) 0.2229(5) 0.0526(16) Uani 1 1 d .
H11 H 0.6512 -0.0729 0.1857 0.063 Uiso 1 1 calc R
C12 C 0.6911(5) 0.0725(4) 0.1787(4) 0.0446(14) Uani 1 1 d .
H12 H 0.7220 0.0761 0.1113 0.053 Uiso 1 1 calc R
C13 C 0.6275(5) 0.5365(4) 0.5861(4) 0.0526(16) Uani 1 1 d .
H13A H 0.5510 0.5173 0.6052 0.079 Uiso 1 1 calc R
H13B H 0.6298 0.6079 0.5964 0.079 Uiso 1 1 calc R
H13C H 0.6747 0.4947 0.6255 0.079 Uiso 1 1 calc R
C14 C 0.7404(5) 0.5965(4) 0.4274(5) 0.0539(16) Uani 1 1 d .
H14A H 0.8182 0.5704 0.4229 0.081 Uiso 1 1 calc R
H14B H 0.7278 0.6592 0.4605 0.081 Uiso 1 1 calc R
H14C H 0.7235 0.6101 0.3619 0.081 Uiso 1 1 calc R
C15 C 0.8562(6) 0.1229(4) 0.4905(5) 0.0569(17) Uani 1 1 d .
H15 H 0.8314 0.0583 0.4864 0.068 Uiso 1 1 calc R
C16 C 0.8193(6) 0.1741(5) 0.5762(5) 0.0620(18) Uani 1 1 d .
H16 H 0.7706 0.1435 0.6295 0.074 Uiso 1 1 calc R
C17 C 0.8554(6) 0.2717(4) 0.5823(5) 0.0579(17) Uani 1 1 d .
H17 H 0.8325 0.3060 0.6399 0.069 Uiso 1 1 calc R
C18 C 0.9257(5) 0.3161(4) 0.5011(5) 0.0525(15) Uani 1 1 d .
H18 H 0.9482 0.3818 0.5040 0.063 Uiso 1 1 calc R
C19 C 0.9632(5) 0.2660(4) 0.4164(4) 0.0481(14) Uani 1 1 d .
H19 H 1.0106 0.2973 0.3627 0.058 Uiso 1 1 calc R
C20 C 0.9292(5) 0.1670(4) 0.4116(4) 0.0482(14) Uani 1 1 d .
H20 H 0.9559 0.1313 0.3554 0.058 Uiso 1 1 calc R
C21 C 0.3950(5) 0.4267(6) 0.1326(6) 0.086(3) Uani 1 1 d .
H21A H 0.3895 0.4992 0.1411 0.130 Uiso 1 1 calc R
H21B H 0.3374 0.3942 0.1803 0.130 Uiso 1 1 calc R
H21C H 0.3849 0.4166 0.0669 0.130 Uiso 1 1 calc R
C22 C 0.5051(5) 0.3815(4) 0.1470(4) 0.0482(15) Uani 1 1 d .
C23 C 0.7904(6) 0.2011(5) -0.1545(4) 0.0610(18) Uani 1 1 d .
H23A H 0.8665 0.2101 -0.1886 0.092 Uiso 1 1 calc R
H23B H 0.7383 0.2432 -0.1888 0.092 Uiso 1 1 calc R
H23C H 0.7754 0.1299 -0.1525 0.092 Uiso 1 1 calc R
C24 C 0.7770(5) 0.2310(4) -0.0559(4) 0.0430(13) Uani 1 1 d .
C25 C 1.1124(5) 0.1864(5) 0.1602(5) 0.0665(19) Uani 1 1 d .
H25A H 1.1511 0.2430 0.1737 0.100 Uiso 1 1 calc R
H25B H 1.1441 0.1659 0.0949 0.100 Uiso 1 1 calc R
H25C H 1.1210 0.1293 0.2082 0.100 Uiso 1 1 calc R
C26 C 0.9949(5) 0.2179(4) 0.1658(4) 0.0465(14) Uani 1 1 d .
C27 C 0.8700(6) 0.6033(4) 0.0442(5) 0.0581(17) Uani 1 1 d .
H27A H 0.8135 0.6426 0.0127 0.087 Uiso 1 1 calc R
H27B H 0.9379 0.5918 -0.0040 0.087 Uiso 1 1 calc R
H27C H 0.8859 0.6407 0.0959 0.087 Uiso 1 1 calc R
C28 C 0.8287(4) 0.5051(4) 0.0861(4) 0.0412(13) Uani 1 1 d .
C29 C 0.8607(6) -0.1871(5) 0.3051(6) 0.083(2) Uani 1 1 d .
H29A H 0.8192 -0.1893 0.3720 0.124 Uiso 1 1 calc R
H29B H 0.9137 -0.2467 0.2973 0.124 Uiso 1 1 calc R
H29C H 0.8090 -0.1869 0.2601 0.124 Uiso 1 1 calc R
C30 C 0.9192(6) -0.0974(5) 0.2844(5) 0.069(2) Uani 1 1 d .
C31 C 0.5603(7) -0.1310(8) -0.0775(7) 0.113(3) Uani 1 1 d .
H31A H 0.5811 -0.1444 -0.1462 0.169 Uiso 1 1 calc R
H31B H 0.4849 -0.0983 -0.0651 0.169 Uiso 1 1 calc R
H31C H 0.5631 -0.1949 -0.0371 0.169 Uiso 1 1 calc R
C32 C 0.6363(7) -0.0655(6) -0.0543(5) 0.069(2) Uani 1 1 d .
N1 N 0.6886(4) 0.1540(3) 0.2276(3) 0.0355(10) Uani 1 1 d .
N2 N 0.6679(4) 0.5208(3) 0.4829(3) 0.0433(11) Uani 1 1 d .
N3 N 0.5892(4) 0.3466(3) 0.1569(3) 0.0382(10) Uani 1 1 d .
N4 N 0.7671(4) 0.2525(3) 0.0215(3) 0.0408(11) Uani 1 1 d .
N5 N 0.9042(4) 0.2411(3) 0.1719(3) 0.0395(10) Uani 1 1 d .
N6 N 0.7975(4) 0.4300(3) 0.1175(3) 0.0379(10) Uani 1 1 d .
N7 N 0.9664(6) -0.0263(5) 0.2649(5) 0.095(2) Uani 1 1 d .
N8 N 0.6957(7) -0.0173(5) -0.0352(5) 0.095(2) Uani 1 1 d .
F1 F 0.3733(6) 0.1685(5) 0.3067(4) 0.164(3) Uani 1 1 d .
F2 F 0.2232(4) 0.2463(3) 0.3962(5) 0.128(2) Uani 1 1 d .
F3 F 0.2047(6) 0.0942(4) 0.3429(5) 0.155(3) Uani 1 1 d .
F4 F 0.2024(4) 0.1074(3) 0.4917(4) 0.123(2) Uani 1 1 d .
F5 F 0.3643(4) 0.1777(3) 0.4604(4) 0.0918(14) Uani 1 1 d .
F6 F 0.3477(4) 0.0284(3) 0.4058(4) 0.0905(14) Uani 1 1 d .
F7 F 0.9673(4) 0.4734(4) 0.2464(4) 0.1065(16) Uani 1 1 d .
F8 F 1.1382(4) 0.4083(3) 0.2411(4) 0.1118(19) Uani 1 1 d .
F9 F 1.0549(5) 0.4975(4) 0.3646(3) 0.1092(17) Uani 1 1 d .
F10 F 1.1952(3) 0.5603(3) 0.2551(3) 0.0735(12) Uani 1 1 d .
F11 F 1.1088(5) 0.5379(4) 0.1374(3) 0.124(2) Uani 1 1 d .
F12 F 1.0250(4) 0.6274(3) 0.2628(5) 0.119(2) Uani 1 1 d .
F13 F 1.5385(7) 0.6517(4) 0.1043(4) 0.162(3) Uani 1 1 d .
F14 F 1.4179(4) 0.6653(3) 0.2433(4) 0.0948(14) Uani 1 1 d .
F15 F 1.4903(4) 0.8051(3) 0.1603(4) 0.1008(15) Uani 1 1 d .
F16 F 1.6576(4) 0.7345(4) 0.1609(5) 0.135(2) Uani 1 1 d .
F17 F 1.5423(4) 0.7441(3) 0.3000(3) 0.0993(15) Uani 1 1 d .
F18 F 1.5843(5) 0.5945(3) 0.2451(5) 0.1203(19) Uani 1 1 d .
P1 P 0.28666(14) 0.13926(12) 0.39696(13) 0.0537(4) Uani 1 1 d .
P2 P 1.08113(12) 0.51801(11) 0.24981(12) 0.0462(4) Uani 1 1 d .
P3 P 1.53760(16) 0.69891(12) 0.20058(14) 0.0603(5) Uani 1 1 d .
Ru1 Ru 0.74493(3) 0.29140(3) 0.16888(3) 0.03310(14) Uani 1 1 d .
Ru2 Ru 0.77714(4) 0.27404(3) 0.45208(3) 0.03572(14) Uani 1 1 d .

loop_
_atom_site_aniso_label
_atom_site_aniso_U_11
_atom_site_aniso_U_22
_atom_site_aniso_U_33
_atom_site_aniso_U_23
_atom_site_aniso_U_13
_atom_site_aniso_U_12
C2 0.040(3) 0.036(3) 0.036(3) 0.002(2) -0.016(2) -0.011(2)
C3 0.031(3) 0.038(3) 0.039(3) -0.006(2) -0.009(2) -0.009(2)
C4 0.032(3) 0.034(2) 0.029(3) 0.000(2) -0.009(2) -0.007(2)
C5 0.044(3) 0.033(2) 0.033(3) -0.004(2) -0.009(2) -0.012(2)
C6 0.040(3) 0.040(3) 0.039(3) -0.005(2) -0.010(2) -0.003(2)
C7 0.055(4) 0.046(3) 0.037(3) -0.009(2) 0.001(3) -0.015(3)
C8 0.040(3) 0.050(3) 0.043(3) -0.004(2) 0.000(3) -0.021(2)
C9 0.049(3) 0.044(3) 0.051(4) -0.006(3) -0.006(3) -0.015(3)
C10 0.055(4) 0.043(3) 0.053(4) -0.003(3) -0.010(3) -0.019(3)
C11 0.066(4) 0.034(3) 0.062(4) -0.011(3) -0.014(3) -0.012(3)
C12 0.061(4) 0.036(3) 0.041(3) -0.009(2) -0.013(3) -0.011(3)
C13 0.059(4) 0.049(3) 0.052(4) -0.021(3) -0.008(3) -0.001(3)
C14 0.070(4) 0.036(3) 0.057(4) -0.007(3) -0.007(3) -0.015(3)
C15 0.085(5) 0.036(3) 0.060(4) 0.013(3) -0.043(4) -0.014(3)
C16 0.091(5) 0.058(4) 0.042(4) 0.017(3) -0.029(4) -0.018(3)
C17 0.091(5) 0.054(3) 0.042(4) -0.005(3) -0.042(3) -0.010(3)
C18 0.068(4) 0.044(3) 0.057(4) 0.000(3) -0.037(3) -0.015(3)
C19 0.045(3) 0.052(3) 0.051(4) 0.007(3) -0.020(3) -0.008(3)
C20 0.059(4) 0.044(3) 0.047(4) -0.006(3) -0.026(3) 0.004(3)
C21 0.047(4) 0.103(6) 0.121(7) -0.061(5) -0.032(4) 0.022(4)
C22 0.041(3) 0.054(3) 0.054(4) -0.023(3) -0.009(3) -0.006(3)
C23 0.088(5) 0.064(4) 0.031(3) -0.006(3) -0.010(3) -0.002(3)
C24 0.043(3) 0.044(3) 0.041(4) 0.001(3) -0.007(3) -0.005(2)
C25 0.051(4) 0.066(4) 0.080(5) 0.005(4) -0.015(4) 0.005(3)
C26 0.055(4) 0.038(3) 0.047(4) -0.003(2) -0.013(3) -0.004(3)
C27 0.071(4) 0.044(3) 0.056(4) 0.001(3) -0.005(3) -0.009(3)
C28 0.039(3) 0.046(3) 0.037(3) -0.002(2) -0.004(2) -0.005(3)
C29 0.089(6) 0.051(4) 0.100(6) -0.007(4) -0.002(5) 0.000(4)
C30 0.074(5) 0.058(4) 0.071(5) -0.008(4) -0.009(4) 0.009(4)
C31 0.075(6) 0.190(10) 0.081(7) -0.047(7) -0.023(5) -0.001(6)
C32 0.079(6) 0.080(5) 0.047(4) -0.025(4) -0.009(4) 0.017(4)
N1 0.044(3) 0.035(2) 0.031(2) -0.0019(17) -0.013(2) -0.0080(18)
N2 0.054(3) 0.036(2) 0.040(3) -0.0086(19) -0.009(2) -0.002(2)
N3 0.043(3) 0.042(2) 0.033(3) -0.0104(19) -0.010(2) -0.007(2)
N4 0.049(3) 0.042(2) 0.033(3) -0.001(2) -0.011(2) -0.004(2)
N5 0.044(3) 0.043(2) 0.034(3) -0.0042(19) -0.010(2) -0.007(2)
N6 0.045(3) 0.036(2) 0.033(2) -0.0015(19) -0.005(2) -0.011(2)
N7 0.109(6) 0.081(4) 0.094(6) -0.011(4) -0.010(4) -0.014(4)
N8 0.130(7) 0.083(5) 0.076(5) -0.035(4) -0.016(5) -0.013(4)
F1 0.218(7) 0.176(5) 0.068(4) 0.031(4) 0.036(4) -0.028(5)
F2 0.095(3) 0.053(2) 0.245(7) 0.009(3) -0.078(4) 0.010(2)
F3 0.177(6) 0.124(4) 0.215(7) -0.037(4) -0.156(6) 0.003(4)
F4 0.115(4) 0.086(3) 0.148(5) -0.021(3) 0.043(4) -0.027(3)
F5 0.084(3) 0.081(3) 0.128(4) -0.035(3) -0.053(3) -0.002(2)
F6 0.081(3) 0.070(3) 0.125(4) -0.033(3) -0.027(3) 0.013(2)
F7 0.063(3) 0.160(4) 0.111(4) -0.023(3) -0.023(3) -0.058(3)
F8 0.102(4) 0.048(2) 0.174(5) -0.016(3) 0.008(4) -0.010(2)
F9 0.141(5) 0.142(4) 0.050(3) -0.009(3) -0.005(3) -0.062(3)
F10 0.048(2) 0.068(2) 0.113(3) -0.021(2) -0.023(2) -0.0173(17)
F11 0.151(5) 0.179(5) 0.051(3) 0.011(3) -0.015(3) -0.079(4)
F12 0.069(3) 0.074(3) 0.200(6) -0.008(3) -0.003(3) 0.016(2)
F13 0.301(9) 0.127(4) 0.071(4) -0.036(3) -0.009(4) -0.105(5)
F14 0.077(3) 0.098(3) 0.114(4) 0.019(3) -0.027(3) -0.038(2)
F15 0.113(4) 0.078(3) 0.113(4) 0.020(3) -0.035(3) -0.018(3)
F16 0.083(3) 0.113(4) 0.195(6) -0.054(4) 0.043(4) -0.038(3)
F17 0.147(4) 0.086(3) 0.074(3) -0.020(2) -0.019(3) -0.043(3)
F18 0.131(4) 0.060(3) 0.175(6) -0.010(3) -0.046(4) 0.003(3)
P1 0.0520(10) 0.0511(9) 0.0616(11) -0.0052(8) -0.0197(8) -0.0029(7)
P2 0.0414(8) 0.0513(8) 0.0488(10) -0.0099(7) -0.0079(7) -0.0135(7)
P3 0.0715(12) 0.0502(9) 0.0607(11) -0.0135(8) -0.0044(9) -0.0186(8)
Ru1 0.0372(2) 0.0339(2) 0.0296(2) -0.00294(16) -0.00742(18) -0.00701(17)
Ru2 0.0482(3) 0.0328(2) 0.0291(2) -0.00127(17) -0.0098(2) -0.01401(18)

loop_
_atom_type_symbol
_atom_type_description
_atom_type_scat_dispersion_real
_atom_type_scat_dispersion_imag
_atom_type_scat_source
C C 0.0033 0.0016 'International Tables Vol C Tables 4.2.6.8 and 6.1.1.4'
H H 0.0000 0.0000 'International Tables Vol C Tables 4.2.6.8 and 6.1.1.4'
N N 0.0061 0.0033 'International Tables Vol C Tables 4.2.6.8 and 6.1.1.4'
F F 0.0171 0.0103 'International Tables Vol C Tables 4.2.6.8 and 6.1.1.4'
P P 0.1023 0.0942 'International Tables Vol C Tables 4.2.6.8 and 6.1.1.4'
Ru Ru -1.2594 0.8363 'International Tables Vol C Tables 4.2.6.8 and 6.1.1.4'

loop_
_geom_angle_atom_site_label_1
_geom_angle_atom_site_label_2
_geom_angle_atom_site_label_3
_geom_angle
N1 C2 C9 121.8(5)
N1 C2 C3 112.7(4)
C9 C2 C3 125.4(5)
C8 C3 C4 121.8(4)
C8 C3 C2 123.0(4)
C4 C3 C2 115.2(4)
C8 C3 Ru2 70.0(3)
C4 C3 Ru2 77.2(3)
C2 C3 Ru2 125.7(3)
C3 C4 C5 115.7(4)
C3 C4 Ru1 114.3(3)
C5 C4 Ru1 129.9(3)
C3 C4 Ru2 66.6(3)
C5 C4 Ru2 67.7(3)
Ru1 C4 Ru2 138.1(2)
C4 C5 C6 123.5(4)
C4 C5 Ru2 76.2(3)
C6 C5 Ru2 77.5(3)
C4 C5 H5 118.2
C6 C5 H5 118.2
Ru2 C5 H5 118.7
N2 C6 C7 122.3(5)
N2 C6 C5 122.2(4)
C7 C6 C5 115.2(4)
N2 C6 Ru2 134.5(4)
C7 C6 Ru2 65.3(3)
C5 C6 Ru2 66.6(3)
C8 C7 C6 121.7(5)
C8 C7 Ru2 70.1(3)
C6 C7 Ru2 78.7(3)
C8 C7 H7 119.2
C6 C7 H7 119.2
Ru2 C7 H7 123.4
C3 C8 C7 119.5(5)
C3 C8 Ru2 72.5(3)
C7 C8 Ru2 72.3(3)
C3 C8 H8 120.2
C7 C8 H8 120.2
Ru2 C8 H8 126.8
C2 C9 C10 118.8(5)
C2 C9 H9 120.6
C10 C9 H9 120.6
C11 C10 C9 119.2(5)
C11 C10 H10 120.4
C9 C10 H10 120.4
C10 C11 C12 119.6(5)
C10 C11 H11 120.2
C12 C11 H11 120.2
N1 C12 C11 122.2(5)
N1 C12 H12 118.9
C11 C12 H12 118.9
N2 C13 H13A 109.5
N2 C13 H13B 109.5
H13A C13 H13B 109.5
N2 C13 H13C 109.5
H13A C13 H13C 109.5
H13B C13 H13C 109.5
N2 C14 H14A 109.5
N2 C14 H14B 109.5
H14A C14 H14B 109.5
N2 C14 H14C 109.5
H14A C14 H14C 109.5
H14B C14 H14C 109.5
C20 C15 C16 120.5(5)
C20 C15 Ru2 73.3(3)
C16 C15 Ru2 70.8(3)
C20 C15 H15 119.8
C16 C15 H15 119.8
Ru2 C15 H15 128.3
C15 C16 C17 120.0(6)
C15 C16 Ru2 71.8(3)
C17 C16 Ru2 71.9(3)
C15 C16 H16 120.0
C17 C16 H16 120.0
Ru2 C16 H16 128.5
C18 C17 C16 118.6(6)
C18 C17 Ru2 70.9(3)
C16 C17 Ru2 70.5(3)
C18 C17 H17 120.7
C16 C17 H17 120.7
Ru2 C17 H17 130.3
C19 C18 C17 121.9(5)
C19 C18 Ru2 73.0(3)
C17 C18 Ru2 72.0(3)
C19 C18 H18 119.1
C17 C18 H18 119.1
Ru2 C18 H18 128.3
C18 C19 C20 119.3(5)
C18 C19 Ru2 70.4(3)
C20 C19 Ru2 72.1(3)
C18 C19 H19 120.4
C20 C19 H19 120.4
Ru2 C19 H19 129.5
C15 C20 C19 119.7(5)
C15 C20 Ru2 70.1(3)
C19 C20 Ru2 70.9(3)
C15 C20 H20 120.2
C19 C20 H20 120.2
Ru2 C20 H20 131.7
C22 C21 H21A 109.5
C22 C21 H21B 109.5
H21A C21 H21B 109.5
C22 C21 H21C 109.5
H21A C21 H21C 109.5
H21B C21 H21C 109.5
N3 C22 C21 179.2(7)
C24 C23 H23A 109.5
C24 C23 H23B 109.5
H23A C23 H23B 109.5
C24 C23 H23C 109.5
H23A C23 H23C 109.5
H23B C23 H23C 109.5
N4 C24 C23 178.8(6)
C26 C25 H25A 109.5
C26 C25 H25B 109.5
H25A C25 H25B 109.5
C26 C25 H25C 109.5
H25A C25 H25C 109.5
H25B C25 H25C 109.5
N5 C26 C25 178.6(7)
C28 C27 H27A 109.5
C28 C27 H27B 109.5
H27A C27 H27B 109.5
C28 C27 H27C 109.5
H27A C27 H27C 109.5
H27B C27 H27C 109.5
N6 C28 C27 179.6(6)
C30 C29 H29A 109.5
C30 C29 H29B 109.5
H29A C29 H29B 109.5
C30 C29 H29C 109.5
H29A C29 H29C 109.5
H29B C29 H29C 109.5
N7 C30 C29 177.8(9)
C32 C31 H31A 109.5
C32 C31 H31B 109.5
H31A C31 H31B 109.5
C32 C31 H31C 109.5
H31A C31 H31C 109.5
H31B C31 H31C 109.5
N8 C32 C31 178.3(10)
C12 N1 C2 118.3(4)
C12 N1 Ru1 125.5(4)
C2 N1 Ru1 116.2(3)
C6 N2 C13 120.9(4)
C6 N2 C14 120.6(4)
C13 N2 C14 115.9(4)
C22 N3 Ru1 176.2(5)
C24 N4 Ru1 178.7(5)
C26 N5 Ru1 173.8(5)
C28 N6 Ru1 177.5(4)
F1 P1 F2 93.2(3)
F1 P1 F3 97.3(4)
F2 P1 F3 93.2(3)
F1 P1 F4 177.4(4)
F2 P1 F4 88.4(3)
F3 P1 F4 84.5(4)
F1 P1 F5 87.8(4)
F2 P1 F5 88.9(3)
F3 P1 F5 174.4(4)
F4 P1 F5 90.3(3)
F1 P1 F6 90.6(3)
F2 P1 F6 175.9(3)
F3 P1 F6 87.8(3)
F4 P1 F6 87.7(3)
F5 P1 F6 89.7(2)
F11 P2 F12 92.4(3)
F11 P2 F8 89.7(3)
F12 P2 F8 177.7(4)
F11 P2 F10 88.7(3)
F12 P2 F10 88.2(2)
F8 P2 F10 90.9(2)
F11 P2 F7 92.3(3)
F12 P2 F7 92.7(3)
F8 P2 F7 88.1(3)
F10 P2 F7 178.6(3)
F11 P2 F9 179.1(3)
F12 P2 F9 88.0(3)
F8 P2 F9 89.9(3)
F10 P2 F9 90.6(3)
F7 P2 F9 88.4(3)
F13 P3 F14 91.3(3)
F13 P3 F18 90.2(3)
F14 P3 F18 87.7(3)
F13 P3 F15 92.2(3)
F14 P3 F15 92.0(3)
F18 P3 F15 177.6(3)
F13 P3 F16 90.7(4)
F14 P3 F16 178.1(3)
F18 P3 F16 92.5(3)
F15 P3 F16 87.8(3)
F13 P3 F17 177.1(4)
F14 P3 F17 90.4(3)
F18 P3 F17 87.5(3)
F15 P3 F17 90.1(3)
F16 P3 F17 87.7(3)
C4 Ru1 N5 95.39(19)
C4 Ru1 N3 87.59(18)
N5 Ru1 N3 176.09(17)
C4 Ru1 N6 96.58(17)
N5 Ru1 N6 88.75(17)
N3 Ru1 N6 88.40(17)
C4 Ru1 N1 80.59(17)
N5 Ru1 N1 92.03(17)
N3 Ru1 N1 90.94(17)
N6 Ru1 N1 177.12(16)
C4 Ru1 N4 172.88(18)
N5 Ru1 N4 89.63(17)
N3 Ru1 N4 87.62(17)
N6 Ru1 N4 88.55(16)
N1 Ru1 N4 94.23(16)
C8 Ru2 C16 101.6(2)
C8 Ru2 C18 154.0(2)
C16 Ru2 C18 67.1(2)
C8 Ru2 C7 37.6(2)
C16 Ru2 C7 105.0(2)
C18 Ru2 C7 120.3(2)
C8 Ru2 C3 37.47(19)
C16 Ru2 C3 123.1(2)
C18 Ru2 C3 167.1(2)
C7 Ru2 C3 67.0(2)
C8 Ru2 C15 106.9(2)
C16 Ru2 C15 37.4(2)
C18 Ru2 C15 78.8(2)
C7 Ru2 C15 131.5(2)
C3 Ru2 C15 104.6(2)
C8 Ru2 C17 120.7(2)
C16 Ru2 C17 37.6(2)
C18 Ru2 C17 37.1(2)
C7 Ru2 C17 100.3(2)
C3 Ru2 C17 155.7(2)
C15 Ru2 C17 67.4(2)
C8 Ru2 C19 168.5(2)
C16 Ru2 C19 79.1(2)
C18 Ru2 C19 36.6(2)
C7 Ru2 C19 153.6(2)
C3 Ru2 C19 133.0(2)
C15 Ru2 C19 66.7(2)
C17 Ru2 C19 66.7(2)
C8 Ru2 C5 78.4(2)
C16 Ru2 C5 165.0(2)
C18 Ru2 C5 106.4(2)
C7 Ru2 C5 65.73(19)
C3 Ru2 C5 65.67(18)
C15 Ru2 C5 157.2(2)
C17 Ru2 C5 129.78(19)
C19 Ru2 C5 103.90(19)
C8 Ru2 C20 132.7(2)
C16 Ru2 C20 66.6(2)
C18 Ru2 C20 66.2(2)
C7 Ru2 C20 167.5(2)
C3 Ru2 C20 109.01(19)
C15 Ru2 C20 36.6(2)
C17 Ru2 C20 78.7(2)
C19 Ru2 C20 37.0(2)
C5 Ru2 C20 124.46(19)
C8 Ru2 C4 66.16(19)
C16 Ru2 C4 157.0(2)
C18 Ru2 C4 131.9(2)
C7 Ru2 C4 77.58(19)
C3 Ru2 C4 36.20(17)
C15 Ru2 C4 124.9(2)
C17 Ru2 C4 165.39(19)
C19 Ru2 C4 108.97(19)
C5 Ru2 C4 36.12(16)
C20 Ru2 C4 106.46(19)
C8 Ru2 C6 65.71(19)
C16 Ru2 C6 130.3(2)
C18 Ru2 C6 102.8(2)
C7 Ru2 C6 36.01(18)
C3 Ru2 C6 76.88(18)
C15 Ru2 C6 166.1(2)
C17 Ru2 C6 105.5(2)
C19 Ru2 C6 122.59(19)
C5 Ru2 C6 35.87(17)
C20 Ru2 C6 156.40(19)
C4 Ru2 C6 64.24(17)

loop_
_geom_bond_atom_site_label_1
_geom_bond_atom_site_label_2
_geom_bond_distance
C2 N1 1.364(6)
C2 C9 1.381(7)
C2 C3 1.483(7)
C3 C8 1.414(7)
C3 C4 1.427(6)
C3 Ru2 2.217(5)
C4 C5 1.431(7)
C4 Ru1 1.992(5)
C4 Ru2 2.357(5)
C5 C6 1.434(7)
C5 Ru2 2.245(5)
C5 H5 0.9500
C6 N2 1.345(6)
C6 C7 1.432(7)
C6 Ru2 2.389(5)
C7 C8 1.416(7)
C7 Ru2 2.213(5)
C7 H7 0.9500
C8 Ru2 2.184(5)
C8 H8 0.9500
C9 C10 1.383(8)
C9 H9 0.9500
C10 C11 1.367(8)
C10 H10 0.9500
C11 C12 1.381(7)
C11 H11 0.9500
C12 N1 1.334(6)
C12 H12 0.9500
C13 N2 1.470(7)
C13 H13A 0.9800
C13 H13B 0.9800
C13 H13C 0.9800
C14 N2 1.475(7)
C14 H14A 0.9800
C14 H14B 0.9800
C14 H14C 0.9800
C15 C20 1.406(8)
C15 C16 1.418(9)
C15 Ru2 2.219(5)
C15 H15 0.9500
C16 C17 1.427(8)
C16 Ru2 2.206(6)
C16 H16 0.9500
C17 C18 1.412(8)
C17 Ru2 2.225(6)
C17 H17 0.9500
C18 C19 1.400(8)
C18 Ru2 2.212(6)
C18 H18 0.9500
C19 C20 1.432(8)
C19 Ru2 2.245(6)
C19 H19 0.9500
C20 Ru2 2.261(5)
C20 H20 0.9500
C21 C22 1.474(9)
C21 H21A 0.9800
C21 H21B 0.9800
C21 H21C 0.9800
C22 N3 1.124(7)
C23 C24 1.455(8)
C23 H23A 0.9800
C23 H23B 0.9800
C23 H23C 0.9800
C24 N4 1.133(7)
C25 C26 1.458(8)
C25 H25A 0.9800
C25 H25B 0.9800
C25 H25C 0.9800
C26 N5 1.121(7)
C27 C28 1.476(7)
C27 H27A 0.9800
C27 H27B 0.9800
C27 H27C 0.9800
C28 N6 1.126(6)
C29 C30 1.432(10)
C29 H29A 0.9800
C29 H29B 0.9800
C29 H29C 0.9800
C30 N7 1.142(9)
C31 C32 1.440(12)
C31 H31A 0.9800
C31 H31B 0.9800
C31 H31C 0.9800
C32 N8 1.102(10)
N1 Ru1 2.061(4)
N3 Ru1 2.022(5)
N4 Ru1 2.146(5)
N5 Ru1 2.021(5)
N6 Ru1 2.035(4)
F1 P1 1.538(5)
F2 P1 1.561(4)
F3 P1 1.567(5)
F4 P1 1.575(5)
F5 P1 1.575(5)
F6 P1 1.598(4)
F7 P2 1.585(4)
F8 P2 1.567(4)
F9 P2 1.587(4)
F10 P2 1.580(4)
F11 P2 1.555(5)
F12 P2 1.565(4)
F13 P3 1.545(5)
F14 P3 1.571(4)
F15 P3 1.576(4)
F16 P3 1.577(5)
F17 P3 1.588(5)
F18 P3 1.575(5)

loop_
_geom_torsion_atom_site_label_1
_geom_torsion_atom_site_label_2
_geom_torsion_atom_site_label_3
_geom_torsion_atom_site_label_4
_geom_torsion
N1 C2 C3 C8 174.3(5)
C9 C2 C3 C8 -8.3(8)
N1 C2 C3 C4 -5.5(6)
C9 C2 C3 C4 171.8(5)
N1 C2 C3 Ru2 -97.7(5)
C9 C2 C3 Ru2 79.7(6)
C8 C3 C4 C5 8.3(7)
C2 C3 C4 C5 -171.8(4)
Ru2 C3 C4 C5 -48.1(4)
C8 C3 C4 Ru1 -169.6(4)
C2 C3 C4 Ru1 10.3(6)
Ru2 C3 C4 Ru1 134.0(3)
C8 C3 C4 Ru2 56.4(5)
C2 C3 C4 Ru2 -123.7(4)
C3 C4 C5 C6 -17.0(7)
Ru1 C4 C5 C6 160.5(4)
Ru2 C4 C5 C6 -64.6(5)
C3 C4 C5 Ru2 47.6(4)
Ru1 C4 C5 Ru2 -134.9(4)
C4 C5 C6 N2 -167.1(5)
Ru2 C5 C6 N2 129.0(5)
C4 C5 C6 C7 18.9(8)
Ru2 C5 C6 C7 -45.0(5)
C4 C5 C6 Ru2 63.9(4)
N2 C6 C7 C8 173.7(5)
C5 C6 C7 C8 -12.3(8)
Ru2 C6 C7 C8 -57.9(5)
N2 C6 C7 Ru2 -128.4(5)
C5 C6 C7 Ru2 45.6(4)
C4 C3 C8 C7 -2.8(8)
C2 C3 C8 C7 177.3(5)
Ru2 C3 C8 C7 57.1(5)
C4 C3 C8 Ru2 -59.9(5)
C2 C3 C8 Ru2 120.3(5)
C6 C7 C8 C3 5.0(9)
Ru2 C7 C8 C3 -57.1(5)
C6 C7 C8 Ru2 62.1(5)
N1 C2 C9 C10 -1.9(8)
C3 C2 C9 C10 -179.1(5)
C2 C9 C10 C11 0.6(9)
C9 C10 C11 C12 1.2(9)
C10 C11 C12 N1 -1.7(9)
C20 C15 C16 C17 0.7(9)
Ru2 C15 C16 C17 -55.5(5)
C20 C15 C16 Ru2 56.1(5)
C15 C16 C17 C18 1.4(9)
Ru2 C16 C17 C18 -54.0(5)
C15 C16 C17 Ru2 55.4(5)
C16 C17 C18 C19 -1.8(9)
Ru2 C17 C18 C19 -55.6(5)
C16 C17 C18 Ru2 53.8(5)
C17 C18 C19 C20 0.2(9)
Ru2 C18 C19 C20 -55.0(5)
C17 C18 C19 Ru2 55.1(5)
C16 C15 C20 C19 -2.4(9)
Ru2 C15 C20 C19 52.6(5)
C16 C15 C20 Ru2 -55.0(5)
C18 C19 C20 C15 2.0(8)
Ru2 C19 C20 C15 -52.2(5)
C18 C19 C20 Ru2 54.2(5)
C11 C12 N1 C2 0.4(8)
C11 C12 N1 Ru1 -179.0(4)
C9 C2 N1 C12 1.5(8)
C3 C2 N1 C12 178.9(5)
C9 C2 N1 Ru1 -179.1(4)
C3 C2 N1 Ru1 -1.6(5)
C7 C6 N2 C13 7.4(8)
C5 C6 N2 C13 -166.2(5)
Ru2 C6 N2 C13 -78.5(7)
C7 C6 N2 C14 168.6(6)
C5 C6 N2 C14 -5.0(8)
Ru2 C6 N2 C14 82.8(7)
C3 C4 Ru1 N5 -99.7(4)
C5 C4 Ru1 N5 82.8(5)
Ru2 C4 Ru1 N5 -18.3(3)
C3 C4 Ru1 N3 82.8(4)
C5 C4 Ru1 N3 -94.7(5)
Ru2 C4 Ru1 N3 164.2(3)
C3 C4 Ru1 N6 170.9(4)
C5 C4 Ru1 N6 -6.6(5)
Ru2 C4 Ru1 N6 -107.7(3)
C3 C4 Ru1 N1 -8.5(4)
C5 C4 Ru1 N1 173.9(5)
Ru2 C4 Ru1 N1 72.9(3)
C12 N1 Ru1 C4 -175.0(5)
C2 N1 Ru1 C4 5.7(4)
C12 N1 Ru1 N5 -79.8(5)
C2 N1 Ru1 N5 100.8(4)
C12 N1 Ru1 N3 97.6(5)
C2 N1 Ru1 N3 -81.7(4)
C12 N1 Ru1 N4 10.0(5)
C2 N1 Ru1 N4 -169.4(4)
C3 C8 Ru2 C16 -130.4(3)
C7 C8 Ru2 C16 99.6(4)
C3 C8 Ru2 C18 168.7(4)
C7 C8 Ru2 C18 38.7(6)
C3 C8 Ru2 C7 130.0(5)
C7 C8 Ru2 C3 -130.0(5)
C3 C8 Ru2 C15 -92.2(3)
C7 C8 Ru2 C15 137.8(4)
C3 C8 Ru2 C17 -165.4(3)
C7 C8 Ru2 C17 64.6(4)
C3 C8 Ru2 C19 -37.9(11)
C7 C8 Ru2 C19 -167.9(9)
C3 C8 Ru2 C5 64.9(3)
C7 C8 Ru2 C5 -65.1(3)
C3 C8 Ru2 C20 -61.7(4)
C7 C8 Ru2 C20 168.3(3)
C3 C8 Ru2 C4 29.1(3)
C7 C8 Ru2 C4 -100.9(3)
C3 C8 Ru2 C6 100.3(3)
C7 C8 Ru2 C6 -29.7(3)
C15 C16 Ru2 C8 102.7(4)
C17 C16 Ru2 C8 -126.0(4)
C15 C16 Ru2 C18 -101.9(4)
C17 C16 Ru2 C18 29.5(4)
C15 C16 Ru2 C7 141.1(4)
C17 C16 Ru2 C7 -87.5(4)
C15 C16 Ru2 C3 69.1(4)
C17 C16 Ru2 C3 -159.5(4)
C17 C16 Ru2 C15 131.4(6)
C15 C16 Ru2 C17 -131.4(6)
C15 C16 Ru2 C19 -65.6(4)
C17 C16 Ru2 C19 65.7(4)
C15 C16 Ru2 C5 -168.9(7)
C17 C16 Ru2 C5 -37.6(11)
C15 C16 Ru2 C20 -29.0(4)
C17 C16 Ru2 C20 102.3(4)
C15 C16 Ru2 C4 47.7(8)
C17 C16 Ru2 C4 179.0(4)
C15 C16 Ru2 C6 170.5(3)
C17 C16 Ru2 C6 -58.1(5)
C19 C18 Ru2 C8 171.4(4)
C17 C18 Ru2 C8 38.5(6)
C19 C18 Ru2 C16 103.1(4)
C17 C18 Ru2 C16 -29.8(4)
C19 C18 Ru2 C7 -162.4(3)
C17 C18 Ru2 C7 64.7(4)
C19 C18 Ru2 C3 -41.0(10)
C17 C18 Ru2 C3 -173.9(7)
C19 C18 Ru2 C15 65.8(3)
C17 C18 Ru2 C15 -67.1(4)
C19 C18 Ru2 C17 132.9(5)
C17 C18 Ru2 C19 -132.9(5)
C19 C18 Ru2 C5 -91.4(3)
C17 C18 Ru2 C5 135.8(3)
C19 C18 Ru2 C20 29.6(3)
C17 C18 Ru2 C20 -103.2(4)
C19 C18 Ru2 C4 -61.5(4)
C17 C18 Ru2 C4 165.6(3)
C19 C18 Ru2 C6 -128.3(3)
C17 C18 Ru2 C6 98.8(3)
C6 C7 Ru2 C8 -129.9(5)
C8 C7 Ru2 C16 -89.6(4)
C6 C7 Ru2 C16 140.5(3)
C8 C7 Ru2 C18 -161.5(3)
C6 C7 Ru2 C18 68.6(4)
C8 C7 Ru2 C3 30.4(3)
C6 C7 Ru2 C3 -99.5(4)
C8 C7 Ru2 C15 -59.0(5)
C6 C7 Ru2 C15 171.1(3)
C8 C7 Ru2 C17 -127.9(3)
C6 C7 Ru2 C17 102.2(4)
C8 C7 Ru2 C19 174.6(4)
C6 C7 Ru2 C19 44.7(6)
C8 C7 Ru2 C5 103.0(4)
C6 C7 Ru2 C5 -26.9(3)
C8 C7 Ru2 C20 -43.3(11)
C6 C7 Ru2 C20 -173.2(9)
C8 C7 Ru2 C4 66.9(3)
C6 C7 Ru2 C4 -63.0(3)
C8 C7 Ru2 C6 129.9(5)
C4 C3 Ru2 C8 131.1(4)
C2 C3 Ru2 C8 -116.9(5)
C8 C3 Ru2 C16 62.9(4)
C4 C3 Ru2 C16 -166.0(3)
C2 C3 Ru2 C16 -54.0(5)
C8 C3 Ru2 C18 -157.3(8)
C4 C3 Ru2 C18 -26.2(9)
C2 C3 Ru2 C18 85.8(9)
C8 C3 Ru2 C7 -30.5(3)
C4 C3 Ru2 C7 100.6(3)
C2 C3 Ru2 C7 -147.4(5)
C8 C3 Ru2 C15 98.8(3)
C4 C3 Ru2 C15 -130.1(3)
C2 C3 Ru2 C15 -18.1(5)
C8 C3 Ru2 C17 31.7(6)
C4 C3 Ru2 C17 162.8(4)
C2 C3 Ru2 C17 -85.2(6)
C8 C3 Ru2 C19 170.4(3)
C4 C3 Ru2 C19 -58.5(4)
C2 C3 Ru2 C19 53.5(5)
C8 C3 Ru2 C5 -103.1(3)
C4 C3 Ru2 C5 28.0(3)
C2 C3 Ru2 C5 140.0(5)
C8 C3 Ru2 C20 136.8(3)
C4 C3 Ru2 C20 -92.1(3)
C2 C3 Ru2 C20 19.9(5)
C8 C3 Ru2 C4 -131.1(4)
C2 C3 Ru2 C4 112.0(5)
C8 C3 Ru2 C6 -67.0(3)
C4 C3 Ru2 C6 64.1(3)
C2 C3 Ru2 C6 176.1(4)
C20 C15 Ru2 C8 141.2(4)
C16 C15 Ru2 C8 -87.1(4)
C20 C15 Ru2 C16 -131.7(6)
C20 C15 Ru2 C18 -64.9(4)
C16 C15 Ru2 C18 66.7(4)
C20 C15 Ru2 C7 174.3(3)
C16 C15 Ru2 C7 -54.0(5)
C20 C15 Ru2 C3 102.3(4)
C16 C15 Ru2 C3 -126.0(4)
C20 C15 Ru2 C17 -101.9(4)
C16 C15 Ru2 C17 29.7(4)
C20 C15 Ru2 C19 -28.6(3)
C16 C15 Ru2 C19 103.1(4)
C20 C15 Ru2 C5 40.9(7)
C16 C15 Ru2 C5 172.6(5)
C16 C15 Ru2 C20 131.7(6)
C20 C15 Ru2 C4 68.9(4)
C16 C15 Ru2 C4 -159.4(4)
C20 C15 Ru2 C6 -163.2(8)
C16 C15 Ru2 C6 -31.6(11)
C18 C17 Ru2 C8 -161.5(3)
C16 C17 Ru2 C8 67.2(4)
C18 C17 Ru2 C16 131.3(6)
C16 C17 Ru2 C18 -131.3(6)
C18 C17 Ru2 C7 -127.5(3)
C16 C17 Ru2 C7 101.2(4)
C18 C17 Ru2 C3 176.7(4)
C16 C17 Ru2 C3 45.4(7)
C18 C17 Ru2 C15 101.7(4)
C16 C17 Ru2 C15 -29.6(4)
C18 C17 Ru2 C19 28.4(3)
C16 C17 Ru2 C19 -102.9(4)
C18 C17 Ru2 C5 -60.6(4)
C16 C17 Ru2 C5 168.1(4)
C18 C17 Ru2 C20 65.3(4)
C16 C17 Ru2 C20 -66.1(4)
C18 C17 Ru2 C4 -47.2(10)
C16 C17 Ru2 C4 -178.5(7)
C18 C17 Ru2 C6 -90.9(4)
C16 C17 Ru2 C6 137.8(4)
C18 C19 Ru2 C8 -160.8(9)
C20 C19 Ru2 C8 -29.4(12)
C18 C19 Ru2 C16 -66.0(4)
C20 C19 Ru2 C16 65.3(4)
C20 C19 Ru2 C18 131.3(5)
C18 C19 Ru2 C7 35.9(6)
C20 C19 Ru2 C7 167.2(4)
C18 C19 Ru2 C3 168.4(3)
C20 C19 Ru2 C3 -60.2(4)
C18 C19 Ru2 C15 -103.1(4)
C20 C19 Ru2 C15 28.3(3)
C18 C19 Ru2 C17 -28.8(3)
C20 C19 Ru2 C17 102.6(4)
C18 C19 Ru2 C5 98.9(3)
C20 C19 Ru2 C5 -129.8(3)
C18 C19 Ru2 C20 -131.3(5)
C18 C19 Ru2 C4 136.3(3)
C20 C19 Ru2 C4 -92.4(3)
C18 C19 Ru2 C6 65.3(4)
C20 C19 Ru2 C6 -163.4(3)
C4 C5 Ru2 C8 -65.2(3)
C6 C5 Ru2 C8 64.3(3)
C4 C5 Ru2 C16 -156.8(8)
C6 C5 Ru2 C16 -27.2(10)
C4 C5 Ru2 C18 141.1(3)
C6 C5 Ru2 C18 -89.3(3)
C4 C5 Ru2 C7 -102.6(3)
C6 C5 Ru2 C7 27.0(3)
C4 C5 Ru2 C3 -28.0(3)
C6 C5 Ru2 C3 101.5(3)
C4 C5 Ru2 C15 40.8(7)
C6 C5 Ru2 C15 170.4(5)
C4 C5 Ru2 C17 174.3(3)
C6 C5 Ru2 C17 -56.1(4)
C4 C5 Ru2 C19 103.2(3)
C6 C5 Ru2 C19 -127.2(3)
C4 C5 Ru2 C20 69.1(3)
C6 C5 Ru2 C20 -161.4(3)
C6 C5 Ru2 C4 129.6(4)
C4 C5 Ru2 C6 -129.6(4)
C15 C20 Ru2 C8 -54.6(5)
C19 C20 Ru2 C8 172.3(3)
C15 C20 Ru2 C16 29.6(4)
C19 C20 Ru2 C16 -103.5(4)
C15 C20 Ru2 C18 103.8(4)
C19 C20 Ru2 C18 -29.3(3)
C15 C20 Ru2 C7 -19.9(12)
C19 C20 Ru2 C7 -153.0(9)
C15 C20 Ru2 C3 -89.1(4)
C19 C20 Ru2 C3 137.8(3)
C19 C20 Ru2 C15 -133.1(5)
C15 C20 Ru2 C17 67.0(4)
C19 C20 Ru2 C17 -66.1(4)
C15 C20 Ru2 C19 133.1(5)
C15 C20 Ru2 C5 -162.1(3)
C19 C20 Ru2 C5 64.8(4)
C15 C20 Ru2 C4 -127.0(4)
C19 C20 Ru2 C4 99.9(3)
C15 C20 Ru2 C6 170.1(5)
C19 C20 Ru2 C6 37.0(7)
C3 C4 Ru2 C8 -30.1(3)
C5 C4 Ru2 C8 103.5(3)
Ru1 C4 Ru2 C8 -131.0(4)
C3 C4 Ru2 C16 31.2(7)
C5 C4 Ru2 C16 164.8(5)
Ru1 C4 Ru2 C16 -69.7(7)
C3 C4 Ru2 C18 172.4(3)
C5 C4 Ru2 C18 -54.1(4)
Ru1 C4 Ru2 C18 71.5(4)
C3 C4 Ru2 C7 -67.9(3)
C5 C4 Ru2 C7 65.7(3)
Ru1 C4 Ru2 C7 -168.8(4)
C5 C4 Ru2 C3 133.5(4)
Ru1 C4 Ru2 C3 -100.9(4)
C3 C4 Ru2 C15 64.4(4)
C5 C4 Ru2 C15 -162.0(3)
Ru1 C4 Ru2 C15 -36.5(4)
C3 C4 Ru2 C17 -151.1(8)
C5 C4 Ru2 C17 -17.6(9)
Ru1 C4 Ru2 C17 108.0(8)
C3 C4 Ru2 C19 138.7(3)
C5 C4 Ru2 C19 -87.7(3)
Ru1 C4 Ru2 C19 37.8(4)
C3 C4 Ru2 C5 -133.5(4)
Ru1 C4 Ru2 C5 125.6(5)
C3 C4 Ru2 C20 99.9(3)
C5 C4 Ru2 C20 -126.6(3)
Ru1 C4 Ru2 C20 -1.0(4)
C3 C4 Ru2 C6 -103.4(3)
C5 C4 Ru2 C6 30.1(3)
Ru1 C4 Ru2 C6 155.7(4)
N2 C6 Ru2 C8 142.8(6)
C7 C6 Ru2 C8 30.9(3)
C5 C6 Ru2 C8 -104.4(3)
N2 C6 Ru2 C16 58.2(6)
C7 C6 Ru2 C16 -53.7(5)
C5 C6 Ru2 C16 171.0(3)
N2 C6 Ru2 C18 -12.6(6)
C7 C6 Ru2 C18 -124.4(4)
C5 C6 Ru2 C18 100.3(3)
N2 C6 Ru2 C7 111.9(6)
C5 C6 Ru2 C7 -135.2(5)
N2 C6 Ru2 C3 -179.3(5)
C7 C6 Ru2 C3 68.8(3)
C5 C6 Ru2 C3 -66.5(3)
N2 C6 Ru2 C15 82.8(10)
C7 C6 Ru2 C15 -29.1(10)
C5 C6 Ru2 C15 -164.3(8)
N2 C6 Ru2 C17 25.7(6)
C7 C6 Ru2 C17 -86.2(4)
C5 C6 Ru2 C17 138.5(3)
N2 C6 Ru2 C19 -46.3(6)
C7 C6 Ru2 C19 -158.2(4)
C5 C6 Ru2 C19 66.6(4)
N2 C6 Ru2 C5 -112.9(6)
C7 C6 Ru2 C5 135.2(5)
N2 C6 Ru2 C20 -71.8(7)
C7 C6 Ru2 C20 176.3(5)
C5 C6 Ru2 C20 41.1(6)
N2 C6 Ru2 C4 -143.2(6)
C7 C6 Ru2 C4 104.9(4)
C5 C6 Ru2 C4 -30.3(3)

loop_
_platon_squeeze_void_nr
_platon_squeeze_void_average_x
_platon_squeeze_void_average_y
_platon_squeeze_void_average_z
_platon_squeeze_void_volume
_platon_squeeze_void_count_electrons
1 0.000 0.000 0.000 101.9 49.7
